data_7029112
loop_
_publ_author_name
'George, Kathryn'
'Jura, Marek'
'Levason, William'
'Light, Mark E.'
'Reid, Gillian'

_publ_section_title
;
 Thio-, seleno- and telluro-ether complexes of aluminium(iii) halides:
 synthesis, structures and properties.
;
_journal_issue 9
_journal_name_full 'Dalton transactions (Cambridge, England : 2003)'
_journal_page_first 3637
_journal_page_last 3648
_journal_paper_doi 10.1039/c3dt52991f
_journal_volume 43
_journal_year 2014
_chemical_formula_moiety 'C18 H39 Te4 1+, Al Cl4 1-'
_chemical_formula_sum 'C18 H39 Al Cl4 Te4'
_chemical_formula_weight 934.67
_chemical_name_systematic
;
1,3-di-tert-butyl-3-[3-(tert-butyltellanyl)propyl]-1\l^4^,2,3-tritelluran-1-ium
tetrachloroaluminate 
;
_space_group_IT_number 2
_space_group_name_Hall '-P 1'
_symmetry_cell_setting triclinic
_symmetry_space_group_name_Hall '-P 1'
_symmetry_space_group_name_H-M 'P -1'
_atom_sites_solution_hydrogens geom
_atom_sites_solution_primary direct
_atom_sites_solution_secondary difmap
_audit_creation_date 2013-08-05
_audit_creation_method 'SHELXL-97 + hand edit'
_cell_angle_alpha 113.209(8)
_cell_angle_beta 90.417(6)
_cell_angle_gamma 105.465(7)
_cell_formula_units_Z 2
_cell_length_a 10.0158(11)
_cell_length_b 12.5236(15)
_cell_length_c 14.0488(15)
_cell_measurement_reflns_used 5064
_cell_measurement_temperature 100(2)
_cell_measurement_theta_max 34.8
_cell_measurement_theta_min 2.6
_cell_volume 1548.3(3)
_computing_cell_refinement 'CrystalClear-SM Expert 2.0 r7 (Rigaku, 2011)'
_computing_data_collection 'CrystalClear-SM Expert    2.0 r7 (Rigaku, 2011)'
_computing_data_reduction 'CrystalClear-SM Expert 2.0 r7 (Rigaku, 2011)'
_computing_molecular_graphics 'ORTEP-III (Farrugia, 1997)'
_computing_structure_refinement 'SHELXL-97 (Sheldrick, 2008)'
_computing_structure_solution 'SHELXS-97 (Sheldrick, 1997)'
_diffrn_ambient_temperature 100(2)
_diffrn_detector 'CCD plate'
_diffrn_detector_type 'Rigaku HG Saturn724+ (2x2 bin mode)'
_diffrn_measured_fraction_theta_full 0.995
_diffrn_measured_fraction_theta_max 0.995
_diffrn_measurement_device 'Four-circle \k diffractometer'
_diffrn_measurement_device_type 'Rigaku AFC12 '
_diffrn_measurement_method 'Profile data from \w-scans'
_diffrn_radiation_collimation 'Confocal mirrors, VHF VariMax '
_diffrn_radiation_type MoK\a
_diffrn_radiation_wavelength 0.71073
_diffrn_reflns_av_R_equivalents 0.1494
_diffrn_reflns_av_sigmaI/netI 0.2522
_diffrn_reflns_limit_h_max 11
_diffrn_reflns_limit_h_min -11
_diffrn_reflns_limit_k_max 11
_diffrn_reflns_limit_k_min -14
_diffrn_reflns_limit_l_max 16
_diffrn_reflns_limit_l_min -16
_diffrn_reflns_number 11817
_diffrn_reflns_theta_full 25.03
_diffrn_reflns_theta_max 25.03
_diffrn_reflns_theta_min 3.08
_diffrn_source 'Rotating anode X-ray tube'
_diffrn_source_type 'Rigaku FR-E+ Superbright'
_diffrn_standards_number 20728
_exptl_absorpt_coefficient_mu 4.109
_exptl_absorpt_correction_T_max 0.9601
_exptl_absorpt_correction_T_min 0.8209
_exptl_absorpt_correction_type multi-scan
_exptl_absorpt_process_details
;Jacobson, R.A. (1998). REQAB. Private communication to the 
 Rigaku Corporation, Tokyo, Japan. 
;
_exptl_crystal_colour Yellow
_exptl_crystal_density_diffrn 2.005
_exptl_crystal_density_method 'not measured'
_exptl_crystal_description Plate
_exptl_crystal_F_000 872
_exptl_crystal_size_max 0.05
_exptl_crystal_size_mid 0.03
_exptl_crystal_size_min 0.01
_refine_diff_density_max 1.499
_refine_diff_density_min -1.578
_refine_diff_density_rms 0.272
_refine_ls_extinction_method none
_refine_ls_goodness_of_fit_ref 0.930
_refine_ls_hydrogen_treatment constr
_refine_ls_matrix_type full
_refine_ls_number_parameters 253
_refine_ls_number_reflns 5448
_refine_ls_number_restraints 144
_refine_ls_restrained_S_all 0.919
_refine_ls_R_factor_all 0.1879
_refine_ls_R_factor_gt 0.0829
_refine_ls_shift/su_max 0.000
_refine_ls_shift/su_mean 0.000
_refine_ls_structure_factor_coef Fsqd
_refine_ls_weighting_details 'calc w=1/[\s^2^(Fo^2^)+(0.0097P)^2^+0.0000P] where P=(Fo^2^+2Fc^2^)/3'
_refine_ls_weighting_scheme calc
_refine_ls_wR_factor_gt 0.1257
_refine_ls_wR_factor_ref 0.1615
_reflns_number_gt 2446
_reflns_number_total 5448
_reflns_threshold_expression I>2\s(I)
_cod_data_source_file c3dt52991f.txt
_cod_data_source_block 2013kg27rml
_cod_depositor_comments
;
The following automatic conversions were performed:

'_exptl_absorpt_correction_type' value 'Multi-scan' changed to
'multi-scan' according to
/usr/data/users/saulius/automatic-downloads/current/RSC/lib/dictionaries/cif_core.dic
dictionary named 'cif_core.dic' version 2.4.2 from 2011-04-26.

Automatic conversion script
Id: cif_fix_values 2281 2013-09-26 08:29:07Z andrius 
;
_cod_original_sg_symbol_H-M P-1
_cod_database_code 7029112

loop_
_symmetry_equiv_pos_as_xyz
'x, y, z'
'-x, -y, -z'

loop_
_atom_site_label
_atom_site_type_symbol
_atom_site_fract_x
_atom_site_fract_y
_atom_site_fract_z
_atom_site_U_iso_or_equiv
_atom_site_adp_type
_atom_site_occupancy
_atom_site_symmetry_multiplicity
_atom_site_calc_flag
_atom_site_refinement_flags
C1 C 0.8148(18) 0.1858(17) 1.0714(13) 0.036(4) Uani 1 1 d U
C2 C 0.6659(17) 0.1386(16) 1.0243(12) 0.036(4) Uani 1 1 d U
H2A H 0.6155 0.1958 1.0640 0.054 Uiso 1 1 calc R
H2B H 0.6235 0.0595 1.0263 0.054 Uiso 1 1 calc R
H2C H 0.6608 0.1295 0.9517 0.054 Uiso 1 1 calc R
C3 C 0.8913(17) 0.0930(16) 1.0139(13) 0.040(4) Uani 1 1 d U
H3A H 0.8579 0.0215 1.0296 0.061 Uiso 1 1 calc R
H3B H 0.9919 0.1294 1.0366 0.061 Uiso 1 1 calc R
H3C H 0.8731 0.0686 0.9385 0.061 Uiso 1 1 calc R
C4 C 0.8273(17) 0.2201(17) 1.1891(12) 0.042(5) Uani 1 1 d U
H4A H 0.7576 0.2615 1.2194 0.062 Uiso 1 1 calc R
H4B H 0.9210 0.2744 1.2215 0.062 Uiso 1 1 calc R
H4C H 0.8113 0.1464 1.2017 0.062 Uiso 1 1 calc R
C5 C 0.7617(18) 0.4435(17) 1.0856(13) 0.042(4) Uani 1 1 d U
H5A H 0.7146 0.4309 1.1437 0.050 Uiso 1 1 calc R
H5B H 0.8052 0.5319 1.1083 0.050 Uiso 1 1 calc R
C6 C 0.6525(16) 0.3967(16) 0.9904(12) 0.036(4) Uani 1 1 d U
H6A H 0.5977 0.3125 0.9766 0.043 Uiso 1 1 calc R
H6B H 0.5874 0.4469 1.0082 0.043 Uiso 1 1 calc R
C7 C 0.7086(18) 0.3969(17) 0.8904(13) 0.041(4) Uani 1 1 d U
H7A H 0.7633 0.4809 0.9034 0.049 Uiso 1 1 calc R
H7B H 0.6288 0.3716 0.8364 0.049 Uiso 1 1 calc R
C8 C 0.882(2) 0.3144(17) 0.5600(13) 0.044(4) Uani 1 1 d U
C9 C 0.8558(18) 0.2611(15) 0.4415(12) 0.036(4) Uani 1 1 d U
H9A H 0.9118 0.3195 0.4164 0.054 Uiso 1 1 calc R
H9B H 0.7565 0.2440 0.4193 0.054 Uiso 1 1 calc R
H9C H 0.8821 0.1857 0.4124 0.054 Uiso 1 1 calc R
C10 C 1.0201(19) 0.3186(19) 0.5980(15) 0.058(6) Uani 1 1 d U
H10A H 1.0261 0.2356 0.5764 0.088 Uiso 1 1 calc R
H10B H 1.0354 0.3600 0.6744 0.088 Uiso 1 1 calc R
H10C H 1.0914 0.3630 0.5688 0.088 Uiso 1 1 calc R
C11 C 0.865(2) 0.4450(16) 0.6052(13) 0.049(5) Uani 1 1 d U
H11A H 0.9397 0.4987 0.5860 0.074 Uiso 1 1 calc R
H11B H 0.8713 0.4759 0.6815 0.074 Uiso 1 1 calc R
H11C H 0.7743 0.4423 0.5767 0.074 Uiso 1 1 calc R
C12 C 0.7649(17) 0.0491(16) 0.5533(13) 0.037(4) Uani 1 1 d U
H12A H 0.7633 0.0216 0.4768 0.044 Uiso 1 1 calc R
H12B H 0.8613 0.0644 0.5835 0.044 Uiso 1 1 calc R
C13 C 0.6663(19) -0.0511(17) 0.5766(14) 0.040(4) Uani 1 1 d U
H13A H 0.5734 -0.0785 0.5358 0.048 Uiso 1 1 calc R
H13B H 0.6549 -0.0203 0.6518 0.048 Uiso 1 1 calc R
C14 C 0.7292(18) -0.1570(16) 0.5468(13) 0.039(4) Uani 1 1 d U
H14A H 0.8152 -0.1314 0.5952 0.046 Uiso 1 1 calc R
H14B H 0.7558 -0.1767 0.4755 0.046 Uiso 1 1 calc R
C15 C 0.6336(19) -0.2765(16) 0.7199(13) 0.036(4) Uani 1 1 d U
C16 C 0.597(2) -0.1616(17) 0.7825(13) 0.053(5) Uani 1 1 d U
H16A H 0.6449 -0.0977 0.7605 0.079 Uiso 1 1 calc R
H16B H 0.6263 -0.1358 0.8569 0.079 Uiso 1 1 calc R
H16C H 0.4958 -0.1766 0.7710 0.079 Uiso 1 1 calc R
C17 C 0.543(2) -0.3824(17) 0.7353(14) 0.052(6) Uani 1 1 d U
H17A H 0.5575 -0.4574 0.6843 0.078 Uiso 1 1 calc R
H17B H 0.4451 -0.3853 0.7258 0.078 Uiso 1 1 calc R
H17C H 0.5675 -0.3742 0.8061 0.078 Uiso 1 1 calc R
C18 C 0.7861(17) -0.2567(18) 0.7439(13) 0.046(5) Uani 1 1 d U
H18A H 0.8081 -0.2376 0.8179 0.069 Uiso 1 1 calc R
H18B H 0.8400 -0.1891 0.7284 0.069 Uiso 1 1 calc R
H18C H 0.8104 -0.3306 0.7011 0.069 Uiso 1 1 calc R
Al1 Al 0.2722(5) 0.1743(5) 0.8015(4) 0.0334(14) Uani 1 1 d U
Cl1 Cl 0.2608(5) 0.2567(5) 0.9648(4) 0.0506(15) Uani 1 1 d U
Cl2 Cl 0.4141(5) 0.0686(5) 0.7700(4) 0.0520(14) Uani 1 1 d U
Cl3 Cl 0.0689(5) 0.0598(5) 0.7246(4) 0.0526(15) Uani 1 1 d U
Cl4 Cl 0.3442(5) 0.3120(5) 0.7455(3) 0.0429(13) Uani 1 1 d U
Te1 Te 0.92233(12) 0.35351(11) 1.05372(9) 0.0341(4) Uani 1 1 d U
Te2 Te 0.83863(12) 0.27923(12) 0.83079(9) 0.0344(4) Uani 1 1 d U
Te3 Te 0.70919(13) 0.21394(12) 0.61529(9) 0.0367(4) Uani 1 1 d U
Te4 Te 0.58738(13) -0.31980(12) 0.55155(9) 0.0421(4) Uani 1 1 d U

loop_
_atom_site_aniso_label
_atom_site_aniso_U_11
_atom_site_aniso_U_22
_atom_site_aniso_U_33
_atom_site_aniso_U_23
_atom_site_aniso_U_13
_atom_site_aniso_U_12
C1 0.032(8) 0.041(9) 0.033(8) 0.015(8) -0.001(7) 0.010(7)
C2 0.037(8) 0.039(11) 0.037(10) 0.021(9) 0.000(7) 0.011(7)
C3 0.023(9) 0.038(8) 0.050(11) 0.015(9) 0.001(8) -0.001(8)
C4 0.023(10) 0.058(13) 0.033(8) 0.020(8) -0.005(7) -0.007(10)
C5 0.041(10) 0.043(11) 0.037(7) 0.010(9) 0.005(7) 0.016(9)
C6 0.021(8) 0.030(10) 0.044(9) 0.001(8) 0.006(6) 0.012(8)
C7 0.038(11) 0.050(12) 0.051(7) 0.028(8) 0.016(7) 0.025(9)
C8 0.050(9) 0.039(8) 0.035(7) 0.015(8) -0.006(8) 0.003(9)
C9 0.050(12) 0.012(9) 0.040(7) 0.008(7) 0.005(7) 0.005(9)
C10 0.038(8) 0.066(15) 0.063(13) 0.030(12) -0.003(9) -0.002(10)
C11 0.059(13) 0.034(8) 0.039(11) 0.009(8) 0.010(10) 0.000(9)
C12 0.028(10) 0.041(7) 0.036(8) 0.015(7) -0.017(8) 0.001(7)
C13 0.043(11) 0.051(8) 0.045(11) 0.037(9) 0.001(9) 0.016(8)
C14 0.043(11) 0.043(9) 0.033(10) 0.016(9) 0.012(8) 0.016(7)
C15 0.037(9) 0.026(9) 0.042(8) 0.015(8) 0.002(8) 0.007(8)
C16 0.074(14) 0.037(10) 0.033(8) -0.002(8) -0.012(10) 0.020(10)
C17 0.050(11) 0.040(10) 0.045(11) 0.016(9) -0.004(10) -0.018(9)
C18 0.034(8) 0.063(14) 0.044(11) 0.030(11) -0.005(8) 0.007(9)
Al1 0.027(3) 0.035(3) 0.034(3) 0.009(3) 0.001(2) 0.011(3)
Cl1 0.047(3) 0.062(4) 0.037(3) 0.018(3) 0.007(2) 0.011(3)
Cl2 0.040(3) 0.050(3) 0.076(4) 0.030(3) 0.012(3) 0.023(3)
Cl3 0.029(3) 0.051(3) 0.060(3) 0.009(3) -0.006(2) 0.007(2)
Cl4 0.046(3) 0.049(3) 0.042(3) 0.024(3) 0.004(2) 0.019(3)
Te1 0.0276(7) 0.0388(8) 0.0329(7) 0.0132(6) 0.0010(5) 0.0072(6)
Te2 0.0301(7) 0.0396(8) 0.0348(7) 0.0160(6) 0.0040(6) 0.0113(6)
Te3 0.0348(8) 0.0422(8) 0.0356(7) 0.0204(6) 0.0001(6) 0.0086(7)
Te4 0.0467(9) 0.0378(8) 0.0358(7) 0.0154(6) -0.0060(6) 0.0024(7)

loop_
_atom_type_symbol
_atom_type_description
_atom_type_scat_dispersion_real
_atom_type_scat_dispersion_imag
_atom_type_scat_source
C C 0.0033 0.0016 'International Tables Vol C Tables 4.2.6.8 and 6.1.1.4'
H H 0.0000 0.0000 'International Tables Vol C Tables 4.2.6.8 and 6.1.1.4'
Al Al 0.0645 0.0514 'International Tables Vol C Tables 4.2.6.8 and 6.1.1.4'
Cl Cl 0.1484 0.1585 'International Tables Vol C Tables 4.2.6.8 and 6.1.1.4'
Te Te -0.5308 1.6751 'International Tables Vol C Tables 4.2.6.8 and 6.1.1.4'

loop_
_geom_angle_atom_site_label_1
_geom_angle_atom_site_label_2
_geom_angle_atom_site_label_3
_geom_angle
C2 C1 C3 109.5(14)
C2 C1 C4 111.3(14)
C3 C1 C4 112.7(16)
C2 C1 Te1 111.2(13)
C3 C1 Te1 106.4(11)
C4 C1 Te1 105.6(11)
C1 C2 H2A 109.5
C1 C2 H2B 109.5
H2A C2 H2B 109.5
C1 C2 H2C 109.5
H2A C2 H2C 109.5
H2B C2 H2C 109.5
C1 C3 H3A 109.5
C1 C3 H3B 109.5
H3A C3 H3B 109.5
C1 C3 H3C 109.5
H3A C3 H3C 109.5
H3B C3 H3C 109.5
C1 C4 H4A 109.5
C1 C4 H4B 109.5
H4A C4 H4B 109.5
C1 C4 H4C 109.5
H4A C4 H4C 109.5
H4B C4 H4C 109.5
C6 C5 Te1 112.5(11)
C6 C5 H5A 109.1
Te1 C5 H5A 109.1
C6 C5 H5B 109.1
Te1 C5 H5B 109.1
H5A C5 H5B 107.8
C7 C6 C5 116.1(14)
C7 C6 H6A 108.3
C5 C6 H6A 108.3
C7 C6 H6B 108.3
C5 C6 H6B 108.3
H6A C6 H6B 107.4
C6 C7 Te2 114.0(12)
C6 C7 H7A 108.8
Te2 C7 H7A 108.8
C6 C7 H7B 108.8
Te2 C7 H7B 108.8
H7A C7 H7B 107.7
C10 C8 C9 112.4(17)
C10 C8 C11 109.8(16)
C9 C8 C11 109.2(15)
C10 C8 Te3 114.2(13)
C9 C8 Te3 108.1(11)
C11 C8 Te3 102.7(13)
C8 C9 H9A 109.5
C8 C9 H9B 109.5
H9A C9 H9B 109.5
C8 C9 H9C 109.5
H9A C9 H9C 109.5
H9B C9 H9C 109.5
C8 C10 H10A 109.5
C8 C10 H10B 109.5
H10A C10 H10B 109.5
C8 C10 H10C 109.5
H10A C10 H10C 109.5
H10B C10 H10C 109.5
C8 C11 H11A 109.5
C8 C11 H11B 109.5
H11A C11 H11B 109.5
C8 C11 H11C 109.5
H11A C11 H11C 109.5
H11B C11 H11C 109.5
C13 C12 Te3 112.2(12)
C13 C12 H12A 109.2
Te3 C12 H12A 109.2
C13 C12 H12B 109.2
Te3 C12 H12B 109.2
H12A C12 H12B 107.9
C12 C13 C14 108.1(15)
C12 C13 H13A 110.1
C14 C13 H13A 110.1
C12 C13 H13B 110.1
C14 C13 H13B 110.1
H13A C13 H13B 108.4
C13 C14 Te4 113.3(12)
C13 C14 H14A 108.9
Te4 C14 H14A 108.9
C13 C14 H14B 108.9
Te4 C14 H14B 108.9
H14A C14 H14B 107.7
C17 C15 C18 113.4(17)
C17 C15 C16 111.6(16)
C18 C15 C16 109.6(15)
C17 C15 Te4 105.3(11)
C18 C15 Te4 108.5(12)
C16 C15 Te4 108.1(13)
C15 C16 H16A 109.5
C15 C16 H16B 109.5
H16A C16 H16B 109.5
C15 C16 H16C 109.5
H16A C16 H16C 109.5
H16B C16 H16C 109.5
C15 C17 H17A 109.5
C15 C17 H17B 109.5
H17A C17 H17B 109.5
C15 C17 H17C 109.5
H17A C17 H17C 109.5
H17B C17 H17C 109.5
C15 C18 H18A 109.5
C15 C18 H18B 109.5
H18A C18 H18B 109.5
C15 C18 H18C 109.5
H18A C18 H18C 109.5
H18B C18 H18C 109.5
Cl2 Al1 Cl4 108.1(3)
Cl2 Al1 Cl1 111.0(3)
Cl4 Al1 Cl1 109.4(3)
Cl2 Al1 Cl3 109.3(3)
Cl4 Al1 Cl3 110.5(3)
Cl1 Al1 Cl3 108.4(3)
C5 Te1 C1 100.1(7)
C5 Te1 Te2 87.6(5)
C1 Te1 Te2 100.5(4)
C7 Te2 Te1 82.8(5)
C7 Te2 Te3 88.4(5)
Te1 Te2 Te3 170.33(6)
C12 Te3 C8 94.6(7)
C12 Te3 Te2 92.4(4)
C8 Te3 Te2 100.3(5)
C14 Te4 C15 99.0(7)

loop_
_geom_bond_atom_site_label_1
_geom_bond_atom_site_label_2
_geom_bond_distance
C1 C2 1.49(2)
C1 C3 1.53(2)
C1 C4 1.53(2)
C1 Te1 2.200(19)
C2 H2A 0.9800
C2 H2B 0.9800
C2 H2C 0.9800
C3 H3A 0.9800
C3 H3B 0.9800
C3 H3C 0.9800
C4 H4A 0.9800
C4 H4B 0.9800
C4 H4C 0.9800
C5 C6 1.53(2)
C5 Te1 2.154(18)
C5 H5A 0.9900
C5 H5B 0.9900
C6 C7 1.52(2)
C6 H6A 0.9900
C6 H6B 0.9900
C7 Te2 2.153(17)
C7 H7A 0.9900
C7 H7B 0.9900
C8 C10 1.46(2)
C8 C9 1.52(2)
C8 C11 1.56(3)
C8 Te3 2.193(19)
C9 H9A 0.9800
C9 H9B 0.9800
C9 H9C 0.9800
C10 H10A 0.9800
C10 H10B 0.9800
C10 H10C 0.9800
C11 H11A 0.9800
C11 H11B 0.9800
C11 H11C 0.9800
C12 C13 1.52(2)
C12 Te3 2.130(18)
C12 H12A 0.9900
C12 H12B 0.9900
C13 C14 1.53(2)
C13 H13A 0.9900
C13 H13B 0.9900
C14 Te4 2.177(18)
C14 H14A 0.9900
C14 H14B 0.9900
C15 C17 1.49(2)
C15 C18 1.50(2)
C15 C16 1.51(2)
C15 Te4 2.223(17)
C16 H16A 0.9800
C16 H16B 0.9800
C16 H16C 0.9800
C17 H17A 0.9800
C17 H17B 0.9800
C17 H17C 0.9800
C18 H18A 0.9800
C18 H18B 0.9800
C18 H18C 0.9800
Al1 Cl2 2.125(7)
Al1 Cl4 2.128(8)
Al1 Cl1 2.131(7)
Al1 Cl3 2.136(7)
Te1 Te2 2.9370(17)
Te2 Te3 2.9903(17)
